data_4060042
loop_
_publ_author_name
'Noorjahan Begum'
'Shariff E. Kabir'
'G. M. Golzar Hossain'
'A. F. M. Mahfuzur Rahman'
'Edward Rosenberg'

_publ_section_title
;
 Investigations of Pyridine-2-thiol as a Ligand: Synthesis and X-ray
 Structures of the Mixed Mo-Mn Dinuclear Complex
 CpMoMn(CO)3(\m-CO)(\m-\h2-pyS)(\m-\h1-pyS), the Electron-Deficient
 Trimolybdenum Cluster Cp3Mo3(\m-CO)2(\m-S)(\m3-S)(\m-\h2-NC5H4), and
 the Mononuclear CpMo(CO)2(\m-\h2-pyS)
;
_journal_name_full Organometallics
_journal_page_first 266
_journal_page_last 271
_journal_paper_doi 10.1021/om040112p
_journal_volume 24
_journal_year 2005
_chemical_formula_sum 'C19 H13 Mn Mo N2 O4 S2'
_chemical_formula_weight 548.31
_chemical_name_systematic
; 
 ? 
;
_space_group_IT_number 19
_symmetry_cell_setting orthorhombic
_symmetry_space_group_name_Hall 'P 2ac 2ab'
_symmetry_space_group_name_H-M 'P 21 21 21'
_atom_sites_solution_hydrogens geom
_atom_sites_solution_primary direct
_atom_sites_solution_secondary difmap
_audit_creation_method SHELXL-97
_cell_angle_alpha 90.00
_cell_angle_beta 90.00
_cell_angle_gamma 90.00
_cell_formula_units_Z 4
_cell_length_a 10.680(2)
_cell_length_b 12.0922(18)
_cell_length_c 15.335(2)
_cell_measurement_temperature 150(2)
_cell_volume 1980.5(6)
_computing_structure_refinement 'SHELXL-97 (Sheldrick, 1997)'
_computing_structure_solution 'SHELXS-97 (Sheldrick, 1990)'
_diffrn_ambient_temperature 150(2)
_diffrn_measured_fraction_theta_full 0.993
_diffrn_measured_fraction_theta_max 0.993
_diffrn_radiation_monochromator graphite
_diffrn_radiation_source 'fine-focus sealed tube'
_diffrn_radiation_type MoK\a
_diffrn_radiation_wavelength 0.71073
_diffrn_reflns_av_R_equivalents 0.0000
_diffrn_reflns_av_sigmaI/netI 0.0381
_diffrn_reflns_limit_h_max 12
_diffrn_reflns_limit_h_min -12
_diffrn_reflns_limit_k_max 14
_diffrn_reflns_limit_k_min 0
_diffrn_reflns_limit_l_max 18
_diffrn_reflns_limit_l_min 0
_diffrn_reflns_number 3558
_diffrn_reflns_theta_full 25.34
_diffrn_reflns_theta_max 25.34
_diffrn_reflns_theta_min 2.14
_exptl_absorpt_coefficient_mu 1.511
_exptl_absorpt_correction_T_max 0.8636
_exptl_absorpt_correction_T_min 0.5833
_exptl_crystal_density_diffrn 1.839
_exptl_crystal_density_method 'not measured'
_exptl_crystal_F_000 1088
_exptl_crystal_size_max 0.40
_exptl_crystal_size_mid 0.10
_exptl_crystal_size_min 0.10
_refine_diff_density_max 0.316
_refine_diff_density_min -0.489
_refine_diff_density_rms 0.067
_refine_ls_abs_structure_details 'Flack H D (1983), Acta Cryst. A39, 876-881'
_refine_ls_abs_structure_Flack -0.02(2)
_refine_ls_extinction_method none
_refine_ls_goodness_of_fit_ref 1.047
_refine_ls_hydrogen_treatment mixed
_refine_ls_matrix_type full
_refine_ls_number_parameters 262
_refine_ls_number_reflns 3558
_refine_ls_number_restraints 0
_refine_ls_restrained_S_all 1.047
_refine_ls_R_factor_all 0.0318
_refine_ls_R_factor_gt 0.0255
_refine_ls_shift/su_max 0.001
_refine_ls_shift/su_mean 0.000
_refine_ls_structure_factor_coef Fsqd
_refine_ls_weighting_details 'calc w=1/[\s^2^(Fo^2^)+(0.0357P)^2^+0.0000P] where P=(Fo^2^+2Fc^2^)/3'
_refine_ls_weighting_scheme calc
_refine_ls_wR_factor_gt 0.0615
_refine_ls_wR_factor_ref 0.0632
_reflns_number_gt 3280
_reflns_number_total 3558
_reflns_threshold_expression >2sigma(I)
_cod_depositor_comments
;
The following automatic conversions were performed:
'_symmetry_cell_setting' value 'Orthorhombic' changed to 'orthorhombic'
according to '/home/saulius/struct/CIF-dictionaries/cif_core.dic'
dictionary named 'cif_core.dic' version 2.4.1 from 2010-06-29.

Automatic conversion script
Id: cif_fix_enum 1527 2010-12-29 10:47:43Z saulius 
;
_cod_original_sg_symbol_H-M P212121
_cod_database_code 4060042

loop_
_symmetry_equiv_pos_as_xyz
'x, y, z'
'-x+1/2, -y, z+1/2'
'x+1/2, -y+1/2, -z'
'-x, y+1/2, -z+1/2'

loop_
_atom_site_label
_atom_site_type_symbol
_atom_site_fract_x
_atom_site_fract_y
_atom_site_fract_z
_atom_site_U_iso_or_equiv
_atom_site_adp_type
_atom_site_occupancy
_atom_site_symmetry_multiplicity
_atom_site_calc_flag
_atom_site_refinement_flags
Mo1 Mo 0.19738(3) 0.04635(2) 0.368357(19) 0.01800(9) Uani 1 1 d .
Mn1 Mn 0.28967(5) 0.21539(4) 0.26920(3) 0.01890(13) Uani 1 1 d .
S1 S 0.09946(8) 0.23468(7) 0.34937(5) 0.01947(19) Uani 1 1 d .
S2 S 0.18690(8) 0.06185(7) 0.21036(5) 0.02022(18) Uani 1 1 d .
O1 O 0.5223(3) 0.1691(3) 0.1729(2) 0.0453(8) Uani 1 1 d .
O2 O 0.2464(2) 0.3956(2) 0.14399(19) 0.0336(7) Uani 1 1 d .
O3 O 0.4349(3) 0.3602(3) 0.3877(2) 0.0419(8) Uani 1 1 d .
O4 O 0.4806(2) 0.0097(2) 0.3424(2) 0.0358(7) Uani 1 1 d .
N1 N 0.2266(3) 0.1611(2) 0.47696(18) 0.0177(6) Uani 1 1 d .
N2 N 0.0313(3) 0.1153(3) 0.0846(2) 0.0252(7) Uani 1 1 d .
C1 C 0.4312(4) 0.1847(3) 0.2107(3) 0.0283(9) Uani 1 1 d .
C2 C 0.2603(3) 0.3249(3) 0.1928(2) 0.0239(8) Uani 1 1 d .
C3 C 0.3775(3) 0.3031(3) 0.3424(2) 0.0266(9) Uani 1 1 d .
C4 C 0.3760(4) 0.0378(3) 0.3475(2) 0.0256(8) Uani 1 1 d .
C5 C 0.2286(4) -0.1056(3) 0.4531(3) 0.0333(10) Uani 1 1 d .
H5 H 0.3057 -0.1138 0.4834 0.040 Uiso 1 1 calc R
C6 C 0.1186(4) -0.0570(3) 0.4868(3) 0.0325(9) Uani 1 1 d .
H6 H 0.1093 -0.0266 0.5435 0.039 Uiso 1 1 calc R
C7 C 0.0242(4) -0.0608(3) 0.4219(3) 0.0310(9) Uani 1 1 d .
H7 H -0.0590 -0.0339 0.4272 0.037 Uiso 1 1 calc R
C8 C 0.0775(4) -0.1124(3) 0.3474(3) 0.0300(9) Uani 1 1 d .
H8 H 0.0352 -0.1261 0.2940 0.036 Uiso 1 1 calc R
C9 C 0.2039(4) -0.1404(3) 0.3657(3) 0.0308(8) Uani 1 1 d .
H9 H 0.2611 -0.1755 0.3272 0.037 Uiso 1 1 calc R
C10 C 0.1584(3) 0.2508(3) 0.4564(2) 0.0187(8) Uani 1 1 d .
C11 C 0.1397(3) 0.3380(3) 0.5134(2) 0.0245(8) Uani 1 1 d .
H11 H 0.0891 0.3995 0.4980 0.029 Uiso 1 1 calc R
C12 C 0.1980(4) 0.3316(3) 0.5941(2) 0.0281(8) Uani 1 1 d .
H12 H 0.1881 0.3898 0.6351 0.034 Uiso 1 1 calc R
C13 C 0.2709(3) 0.2404(3) 0.6149(2) 0.0277(9) Uani 1 1 d .
H13 H 0.3120 0.2359 0.6697 0.033 Uiso 1 1 calc R
C14 C 0.2827(4) 0.1566(3) 0.5549(2) 0.0237(8) Uani 1 1 d .
H14 H 0.3321 0.0937 0.5692 0.028 Uiso 1 1 calc R
C15 C 0.0310(3) 0.0864(3) 0.1689(2) 0.0186(7) Uani 1 1 d .
C16 C -0.0777(3) 0.0675(3) 0.2154(2) 0.0231(8) Uani 1 1 d .
H16 H -0.0743 0.0497 0.2757 0.028 Uiso 1 1 calc R
C17 C -0.1916(4) 0.0749(3) 0.1727(2) 0.0241(8) Uani 1 1 d .
H17 H -0.2676 0.0610 0.2030 0.029 Uiso 1 1 calc R
C18 C -0.1929(4) 0.1029(3) 0.0852(2) 0.0276(8) Uani 1 1 d .
H18 H -0.2693 0.1070 0.0537 0.033 Uiso 1 1 calc R
C19 C -0.0805(4) 0.1245(3) 0.0451(2) 0.0277(9) Uani 1 1 d .
H19 H -0.0819 0.1474 -0.0141 0.033 Uiso 1 1 calc R

loop_
_atom_site_aniso_label
_atom_site_aniso_U_11
_atom_site_aniso_U_22
_atom_site_aniso_U_33
_atom_site_aniso_U_23
_atom_site_aniso_U_13
_atom_site_aniso_U_12
Mo1 0.01620(14) 0.01716(14) 0.02064(15) -0.00003(13) -0.00484(14) 0.00049(14)
Mn1 0.0128(2) 0.0221(3) 0.0217(3) 0.0004(2) -0.0005(2) 0.0009(2)
S1 0.0158(4) 0.0233(4) 0.0193(5) 0.0007(3) -0.0011(3) 0.0040(3)
S2 0.0147(4) 0.0246(4) 0.0213(4) -0.0036(4) -0.0020(4) 0.0020(4)
O1 0.0207(15) 0.063(2) 0.0520(19) -0.0036(17) 0.0096(14) 0.0093(15)
O2 0.0260(14) 0.0406(16) 0.0342(17) 0.0163(14) -0.0013(12) 0.0015(12)
O3 0.0349(17) 0.0442(17) 0.0465(18) -0.0106(15) -0.0159(15) -0.0097(14)
O4 0.0143(13) 0.0410(17) 0.0520(18) -0.0012(14) -0.0068(12) 0.0095(12)
N1 0.0187(16) 0.0198(15) 0.0146(14) -0.0001(12) -0.0022(12) -0.0011(12)
N2 0.0220(17) 0.0350(19) 0.0185(16) -0.0024(14) -0.0019(13) 0.0038(14)
C1 0.023(2) 0.031(2) 0.031(2) -0.0007(18) -0.0069(18) 0.0034(16)
C2 0.0123(17) 0.032(2) 0.027(2) -0.0018(17) 0.0054(14) -0.0013(15)
C3 0.0202(19) 0.028(2) 0.031(2) 0.0068(17) -0.0001(17) 0.0041(16)
C4 0.031(2) 0.0234(19) 0.0220(19) 0.0000(16) -0.0117(15) -0.0010(17)
C5 0.037(3) 0.026(2) 0.037(2) 0.0087(18) -0.0164(19) -0.0055(18)
C6 0.038(2) 0.028(2) 0.031(2) 0.0069(19) -0.0066(18) -0.0100(19)
C7 0.026(2) 0.032(2) 0.034(2) 0.0091(19) -0.0049(17) -0.0104(18)
C8 0.036(2) 0.025(2) 0.029(2) 0.0028(16) -0.0148(18) -0.0119(18)
C9 0.031(2) 0.0175(16) 0.044(2) -0.0026(16) -0.014(2) -0.0012(17)
C10 0.0136(16) 0.0218(19) 0.0208(18) 0.0006(14) 0.0028(13) -0.0020(14)
C11 0.0193(18) 0.0252(19) 0.029(2) -0.0033(16) 0.0016(16) -0.0029(15)
C12 0.0270(19) 0.032(2) 0.0248(18) -0.0101(15) 0.0032(18) -0.004(2)
C13 0.024(2) 0.038(2) 0.0216(19) -0.0006(17) -0.0043(15) -0.0063(16)
C14 0.021(2) 0.0238(19) 0.0261(19) 0.0016(15) -0.0020(16) -0.0017(16)
C15 0.0168(18) 0.0182(17) 0.0208(18) -0.0041(15) -0.0012(14) 0.0007(14)
C16 0.0211(18) 0.027(2) 0.0210(17) 0.0014(16) -0.0015(15) 0.0023(15)
C17 0.0172(18) 0.0237(18) 0.0315(19) -0.0037(15) -0.0014(17) 0.0032(16)
C18 0.0217(19) 0.0253(19) 0.036(2) -0.0058(16) -0.0106(19) 0.0059(18)
C19 0.026(2) 0.038(2) 0.0195(19) -0.0030(16) -0.0012(16) 0.0040(18)

loop_
_atom_type_symbol
_atom_type_description
_atom_type_scat_dispersion_real
_atom_type_scat_dispersion_imag
_atom_type_scat_source
C C 0.0033 0.0016 'International Tables Vol C Tables 4.2.6.8 and 6.1.1.4'
H H 0.0000 0.0000 'International Tables Vol C Tables 4.2.6.8 and 6.1.1.4'
N N 0.0061 0.0033 'International Tables Vol C Tables 4.2.6.8 and 6.1.1.4'
O O 0.0106 0.0060 'International Tables Vol C Tables 4.2.6.8 and 6.1.1.4'
S S 0.1246 0.1234 'International Tables Vol C Tables 4.2.6.8 and 6.1.1.4'
Mn Mn 0.3368 0.7283 'International Tables Vol C Tables 4.2.6.8 and 6.1.1.4'
Mo Mo -1.6832 0.6857 'International Tables Vol C Tables 4.2.6.8 and 6.1.1.4'

loop_
_geom_angle_atom_site_label_1
_geom_angle_atom_site_label_2
_geom_angle_atom_site_label_3
_geom_angle
C4 Mo1 N1 91.08(13)
C4 Mo1 C9 85.02(16)
N1 Mo1 C9 129.98(13)
C4 Mo1 C5 84.63(16)
N1 Mo1 C5 93.23(13)
C9 Mo1 C5 36.75(14)
C4 Mo1 C8 118.32(16)
N1 Mo1 C8 134.84(13)
C9 Mo1 C8 36.00(15)
C5 Mo1 C8 59.59(14)
C4 Mo1 C6 116.73(15)
N1 Mo1 C6 78.53(13)
C9 Mo1 C6 59.71(16)
C5 Mo1 C6 35.41(15)
C8 Mo1 C6 58.24(14)
C4 Mo1 C7 141.75(16)
N1 Mo1 C7 101.05(13)
C9 Mo1 C7 59.38(16)
C5 Mo1 C7 58.81(15)
C8 Mo1 C7 34.87(15)
C6 Mo1 C7 34.60(13)
C4 Mo1 S2 83.42(10)
N1 Mo1 S2 135.65(8)
C9 Mo1 S2 93.47(11)
C5 Mo1 S2 129.64(11)
C8 Mo1 S2 84.32(10)
C6 Mo1 S2 142.27(10)
C7 Mo1 S2 110.27(10)
C4 Mo1 S1 115.96(12)
N1 Mo1 S1 64.85(8)
C9 Mo1 S1 155.89(11)
C5 Mo1 S1 148.83(12)
C8 Mo1 S1 120.00(10)
C6 Mo1 S1 114.76(11)
C7 Mo1 S1 101.96(11)
S2 Mo1 S1 78.25(3)
C4 Mo1 Mn1 65.99(11)
N1 Mo1 Mn1 84.13(8)
C9 Mo1 Mn1 136.62(12)
C5 Mo1 Mn1 150.39(11)
C8 Mo1 Mn1 137.59(10)
C6 Mo1 Mn1 162.43(10)
C7 Mo1 Mn1 150.63(10)
S2 Mo1 Mn1 53.46(2)
S1 Mo1 Mn1 53.83(3)
C2 Mn1 C1 88.48(17)
C2 Mn1 C3 93.61(17)
C1 Mn1 C3 89.74(17)
C2 Mn1 S2 104.59(13)
C1 Mn1 S2 92.17(13)
C3 Mn1 S2 161.74(12)
C2 Mn1 S1 96.61(11)
C1 Mn1 S1 173.67(13)
C3 Mn1 S1 93.68(12)
S2 Mn1 S1 82.92(4)
C2 Mn1 C4 164.21(14)
C1 Mn1 C4 76.37(15)
C3 Mn1 C4 90.79(14)
S2 Mn1 C4 72.07(8)
S1 Mn1 C4 98.23(9)
C2 Mn1 Mo1 148.42(11)
C1 Mn1 Mo1 115.28(13)
C3 Mn1 Mo1 106.30(12)
S2 Mn1 Mo1 56.72(3)
S1 Mn1 Mo1 58.61(3)
C4 Mn1 Mo1 42.32(9)
C10 S1 Mn1 100.72(11)
C10 S1 Mo1 81.08(12)
Mn1 S1 Mo1 67.56(3)
C15 S2 Mn1 115.97(12)
C15 S2 Mo1 113.93(12)
Mn1 S2 Mo1 69.83(3)
C14 N1 C10 119.1(3)
C14 N1 Mo1 135.8(2)
C10 N1 Mo1 104.8(2)
C15 N2 C19 117.0(3)
O1 C1 Mn1 177.5(4)
O2 C2 Mn1 177.3(3)
O3 C3 Mn1 178.5(4)
O4 C4 Mo1 165.2(3)
O4 C4 Mn1 122.8(3)
Mo1 C4 Mn1 71.69(12)
C6 C5 C9 108.1(4)
C6 C5 Mo1 75.5(2)
C9 C5 Mo1 71.0(2)
C5 C6 C7 108.8(4)
C5 C6 Mo1 69.1(2)
C7 C6 Mo1 74.4(2)
C6 C7 C8 107.1(4)
C6 C7 Mo1 71.0(2)
C8 C7 Mo1 69.8(2)
C9 C8 C7 109.1(4)
C9 C8 Mo1 69.3(2)
C7 C8 Mo1 75.4(2)
C8 C9 C5 106.9(4)
C8 C9 Mo1 74.7(2)
C5 C9 Mo1 72.2(2)
N1 C10 C11 122.9(3)
N1 C10 S1 108.8(3)
C11 C10 S1 128.3(3)
C10 C11 C12 117.2(4)
C11 C12 C13 120.1(3)
C14 C13 C12 119.0(3)
N1 C14 C13 121.7(3)
N2 C15 C16 122.9(3)
N2 C15 S2 112.4(3)
C16 C15 S2 124.4(3)
C15 C16 C17 118.9(3)
C16 C17 C18 118.9(4)
C19 C18 C17 118.1(4)
N2 C19 C18 124.0(3)

loop_
_geom_bond_atom_site_label_1
_geom_bond_atom_site_label_2
_geom_bond_distance
Mo1 C4 1.937(4)
Mo1 N1 2.190(3)
Mo1 C9 2.259(3)
Mo1 C5 2.276(4)
Mo1 C8 2.330(4)
Mo1 C6 2.359(4)
Mo1 C7 2.403(4)
Mo1 S2 2.4328(9)
Mo1 S1 2.5228(9)
Mo1 Mn1 2.7316(7)
Mn1 C2 1.795(4)
Mn1 C1 1.797(4)
Mn1 C3 1.807(4)
Mn1 S2 2.3380(10)
Mn1 S1 2.3859(11)
Mn1 C4 2.628(4)
S1 C10 1.768(4)
S2 C15 1.807(4)
O1 C1 1.149(5)
O2 C2 1.147(5)
O3 C3 1.155(5)
O4 C4 1.170(5)
N1 C14 1.338(5)
N1 C10 1.344(5)
N2 C15 1.340(5)
N2 C19 1.342(5)
C5 C6 1.412(6)
C5 C9 1.430(6)
C6 C7 1.417(6)
C7 C8 1.420(6)
C8 C9 1.420(6)
C10 C11 1.384(5)
C11 C12 1.387(5)
C12 C13 1.387(6)
C13 C14 1.374(5)
C15 C16 1.381(5)
C16 C17 1.384(5)
C17 C18 1.385(5)
C18 C19 1.374(6)
